data_1508362
loop_
_publ_author_name
'Brock, E. Anne'
'Davies, Stephen G.'
'Lee, James A.'
'Roberts, Paul M.'
'Thomson, James E.'

_publ_section_title
;
 Asymmetric Synthesis of the Tropane Alkaloid (+)-Pseudococaine via
 Ring-Closing Iodoamination.
;
_journal_issue 16
_journal_name_full 'Organic letters'
_journal_page_first 4278
_journal_page_last 4281
_journal_paper_doi 10.1021/ol3020607
_journal_volume 14
_journal_year 2012
_chemical_absolute_configuration unk
_chemical_formula_moiety 'C10 H17 N1 O3'
_chemical_formula_sum 'C10 H17 N O3'
_chemical_formula_weight 199.25
_space_group_IT_number 19
_symmetry_cell_setting orthorhombic
_symmetry_space_group_name_Hall 'P 2ac 2ab'
_symmetry_space_group_name_H-M 'P 21 21 21'
_atom_sites_solution_hydrogens difmap
_atom_sites_solution_primary other
_cell_angle_alpha 90
_cell_angle_beta 90
_cell_angle_gamma 90
_cell_formula_units_Z 4
_cell_length_a 6.3402(2)
_cell_length_b 8.2496(3)
_cell_length_c 18.8623(6)
_cell_measurement_reflns_used 1281
_cell_measurement_temperature 150
_cell_measurement_theta_max 27
_cell_measurement_theta_min 5
_cell_volume 986.58(6)
_computing_cell_refinement 'DENZO/SCALEPACK (Otwinowski & Minor, 1997)'
_computing_data_collection 'COLLECT (Nonius, 2001).'
_computing_data_reduction 'DENZO/SCALEPACK (Otwinowski & Minor, 1997)'
_computing_molecular_graphics 'CAMERON (Watkin et al., 1996)'
_computing_publication_material 'CRYSTALS (Betteridge et al., 2003)'
_computing_structure_refinement 'CRYSTALS (Betteridge et al., 2003)'
_computing_structure_solution 'USER DEFINED STRUCTURE SOLUTION'
_diffrn_ambient_temperature 150
_diffrn_measured_fraction_theta_full 0.988
_diffrn_measured_fraction_theta_max 0.988
_diffrn_measurement_device Area
_diffrn_measurement_device_type 'Nonius KappaCCD'
_diffrn_measurement_method \w
_diffrn_radiation_monochromator graphite
_diffrn_radiation_type 'Mo K\a'
_diffrn_radiation_wavelength 0.71073
_diffrn_reflns_av_R_equivalents 0.024
_diffrn_reflns_limit_h_max 8
_diffrn_reflns_limit_h_min -8
_diffrn_reflns_limit_k_max 10
_diffrn_reflns_limit_k_min -10
_diffrn_reflns_limit_l_max 24
_diffrn_reflns_limit_l_min -24
_diffrn_reflns_number 2242
_diffrn_reflns_theta_full 25.546
_diffrn_reflns_theta_max 27.469
_diffrn_reflns_theta_min 5.193
_diffrn_standards_number 0
_exptl_absorpt_coefficient_mu 0.098
_exptl_absorpt_correction_T_max 0.99
_exptl_absorpt_correction_T_min 0.99
_exptl_absorpt_correction_type multi-scan
_exptl_absorpt_process_details 'DENZO/SCALEPACK (Otwinowski & Minor, 1997)'
_exptl_crystal_colour colourless
_exptl_crystal_density_diffrn 1.341
_exptl_crystal_density_method 'not measured'
_exptl_crystal_description block
_exptl_crystal_F_000 432
_exptl_crystal_size_max 0.250
_exptl_crystal_size_mid 0.130
_exptl_crystal_size_min 0.110
_refine_diff_density_max 0.34
_refine_diff_density_min -0.26
_refine_ls_extinction_method None
_refine_ls_goodness_of_fit_ref 0.9422
_refine_ls_hydrogen_treatment constr
_refine_ls_matrix_type full
_refine_ls_number_parameters 127
_refine_ls_number_reflns 1323
_refine_ls_number_restraints 0
_refine_ls_R_factor_all 0.0478
_refine_ls_R_factor_gt 0.0383
_refine_ls_shift/su_max 0.0001577
_refine_ls_shift/su_mean 0.0000185
_refine_ls_structure_factor_coef Fsqd
_refine_ls_weighting_details
;
 Method, part 1, Chebychev polynomial, (Watkin, 1994, Prince, 1982) 
 [weight] = 1.0/[A~0~*T~0~(x)+A~1~*T~1~(x) ... +A~n-1~]*T~n-1~(x)] 
 where A~i~ are the Chebychev coefficients listed below and x= Fcalc/Fmax 
 Method = Robust Weighting (Prince, 1982) 
 W = [weight] * [1-(deltaF/6*sigmaF)^2^]^2^ 
 A~i~ are: 
 17.7 26.2 13.3 3.77 
;
_refine_ls_weighting_scheme calc
_refine_ls_wR_factor_all 0.1050
_refine_ls_wR_factor_gt 0.0930
_refine_ls_wR_factor_ref 0.1050
_reflns_limit_h_max 8
_reflns_limit_h_min 0
_reflns_limit_k_max 10
_reflns_limit_k_min 0
_reflns_limit_l_max 24
_reflns_limit_l_min 0
_reflns_number_gt 1142
_reflns_number_total 1323
_reflns_threshold_expression I>2.0\s(I)
_oxford_diffrn_Wilson_B_factor 0.00
_oxford_diffrn_Wilson_scale 0.00
_oxford_refine_ls_r_factor_ref 0.0478
_oxford_refine_ls_scale 0.843(4)
_oxford_reflns_number_all 1323
_oxford_reflns_threshold_expression_ref I>-3.0\s(I)
_cod_data_source_file ol3020607_si_002.cif
_cod_data_source_block 22
_cod_depositor_comments
;
The following automatic conversions were performed:

'_symmetry_cell_setting' value 'Orthorhombic' changed to
'orthorhombic' according to
/home/saulius/struct/CIF-dictionaries/cif_core.dic dictionary named
'cif_core.dic' version 2.4.2 from
2011-04-26.

'_atom_sites_solution_primary' value 'Other' changed to
'other' according to
/home/saulius/struct/CIF-dictionaries/cif_core.dic dictionary named
'cif_core.dic' version 2.4.2 from 2011-04-26.

Automatic conversion script
Id: cif_fix_values 1891 2012-01-12 08:04:46Z andrius 
;
_cod_original_formula_sum 'C10 H17 N1 O3'
_cod_database_code 1508362

loop_
_symmetry_equiv_pos_as_xyz
x,y,z
x+1/2,-y+1/2,-z
-x,y+1/2,-z+1/2
-x+1/2,-y,z+1/2

loop_
_atom_site_label
_atom_site_type_symbol
_atom_site_fract_x
_atom_site_fract_y
_atom_site_fract_z
_atom_site_U_iso_or_equiv
_atom_site_occupancy
_atom_site_adp_type
_atom_site_refinement_flags_posn
O1 O 0.8016(3) 0.5927(2) 0.27365(9) 0.0270 1.0000 Uani .
C2 C 0.7770(4) 0.4492(2) 0.31449(12) 0.0213 1.0000 Uani .
C3 C 0.9842(3) 0.3938(3) 0.34894(11) 0.0183 1.0000 Uani .
C4 C 1.0695(4) 0.5228(3) 0.39819(11) 0.0216 1.0000 Uani .
O5 O 1.2712(3) 0.5579(2) 0.38308(9) 0.0270 1.0000 Uani .
C6 C 1.3757(4) 0.6754(3) 0.42815(14) 0.0330 1.0000 Uani .
O7 O 0.9730(3) 0.5857(2) 0.44590(10) 0.0367 1.0000 Uani .
C8 C 0.9487(4) 0.2319(3) 0.38940(11) 0.0202 1.0000 Uani .
N9 N 0.8949(3) 0.1083(2) 0.33539(10) 0.0217 1.0000 Uani .
C10 C 0.9053(5) -0.0559(3) 0.36595(14) 0.0306 1.0000 Uani .
C11 C 0.6745(4) 0.1539(3) 0.31822(13) 0.0263 1.0000 Uani .
C12 C 0.6810(4) 0.3079(3) 0.27310(13) 0.0277 1.0000 Uani .
C13 C 0.5689(4) 0.1853(3) 0.39117(15) 0.0335 1.0000 Uani .
C14 C 0.7539(4) 0.2377(3) 0.43895(12) 0.0288 1.0000 Uani .
H21 H 0.6794 0.4760 0.3547 0.0264 1.0000 Uiso R
H31 H 1.0875 0.3739 0.3102 0.0243 1.0000 Uiso R
H62 H 1.4978 0.7177 0.4022 0.0555 1.0000 Uiso R
H61 H 1.4226 0.6207 0.4708 0.0553 1.0000 Uiso R
H63 H 1.2787 0.7619 0.4397 0.0552 1.0000 Uiso R
H81 H 1.0776 0.2016 0.4171 0.0255 1.0000 Uiso R
H102 H 0.8592 -0.1390 0.3319 0.0483 1.0000 Uiso R
H101 H 1.0488 -0.0797 0.3808 0.0486 1.0000 Uiso R
H103 H 0.8139 -0.0595 0.4086 0.0480 1.0000 Uiso R
H111 H 0.6018 0.0646 0.2918 0.0325 1.0000 Uiso R
H122 H 0.7653 0.2868 0.2305 0.0364 1.0000 Uiso R
H121 H 0.5312 0.3366 0.2581 0.0351 1.0000 Uiso R
H132 H 0.5023 0.0839 0.4100 0.0408 1.0000 Uiso R
H131 H 0.4611 0.2738 0.3868 0.0407 1.0000 Uiso R
H142 H 0.7714 0.1569 0.4781 0.0370 1.0000 Uiso R
H141 H 0.7320 0.3503 0.4560 0.0369 1.0000 Uiso R
H11 H 0.8989 0.5812 0.2423 0.0433 1.0000 Uiso R

loop_
_atom_site_aniso_label
_atom_site_aniso_U_11
_atom_site_aniso_U_22
_atom_site_aniso_U_33
_atom_site_aniso_U_23
_atom_site_aniso_U_13
_atom_site_aniso_U_12
O1 0.0301(8) 0.0184(7) 0.0326(8) 0.0056(7) 0.0016(7) 0.0041(7)
C2 0.0205(10) 0.0180(9) 0.0255(10) 0.0007(9) -0.0016(9) 0.0009(9)
C3 0.0183(9) 0.0173(9) 0.0194(9) -0.0028(8) 0.0005(8) 0.0005(8)
C4 0.0231(10) 0.0186(10) 0.0232(10) -0.0013(8) -0.0012(9) -0.0003(9)
O5 0.0222(8) 0.0251(8) 0.0338(8) -0.0083(7) -0.0016(7) -0.0046(7)
C6 0.0298(12) 0.0273(12) 0.0419(13) -0.0060(11) -0.0100(11) -0.0065(11)
O7 0.0392(10) 0.0359(10) 0.0350(9) -0.0180(8) 0.0110(8) -0.0075(9)
C8 0.0224(10) 0.0189(10) 0.0194(9) 0.0005(8) -0.0014(8) -0.0008(9)
N9 0.0230(9) 0.0171(8) 0.0251(9) -0.0007(7) -0.0015(8) -0.0009(8)
C10 0.0373(13) 0.0167(10) 0.0379(13) 0.0013(10) -0.0007(11) 0.0025(10)
C11 0.0224(11) 0.0205(10) 0.0359(12) 0.0006(10) -0.0075(10) -0.003(1)
C12 0.0269(10) 0.0230(10) 0.0333(12) 0.0009(10) -0.0102(10) -0.0019(10)
C13 0.0231(11) 0.0273(12) 0.0500(15) 0.0047(12) 0.0077(11) -0.0022(10)
C14 0.0344(12) 0.0232(10) 0.0287(11) -0.0003(10) 0.0111(10) 0.0010(11)

loop_
_atom_type_symbol
_atom_type_scat_dispersion_real
_atom_type_scat_dispersion_imag
_atom_type_scat_Cromer_Mann_a1
_atom_type_scat_Cromer_Mann_b1
_atom_type_scat_Cromer_Mann_a2
_atom_type_scat_Cromer_Mann_b2
_atom_type_scat_Cromer_Mann_a3
_atom_type_scat_Cromer_Mann_b3
_atom_type_scat_Cromer_Mann_a4
_atom_type_scat_Cromer_Mann_b4
_atom_type_scat_Cromer_Mann_c
_atom_type_scat_source
C 0.0033 0.0016 2.3100 20.8439 1.0200 10.2075 1.5886 0.5687 0.8650 51.6512 0.2156 'International Tables Vol C 4.2.6.8 and 6.1.1.4'
H 0.0000 0.0000 0.4930 10.5109 0.3229 26.1257 0.1402 3.1424 0.0408 57.7998 0.0030 'International Tables Vol C 4.2.6.8 and 6.1.1.4'
N 0.0061 0.0033 12.2126 0.0057 3.1322 9.8933 2.0125 28.9975 1.1663 0.5826 -11.5290 'International Tables Vol C 4.2.6.8 and 6.1.1.4'
O 0.0106 0.0060 3.0485 13.2771 2.2868 5.7011 1.5463 0.3239 0.8670 32.9089 0.2508 'International Tables Vol C 4.2.6.8 and 6.1.1.4'

loop_
_geom_angle_atom_site_label_1
_geom_angle_atom_site_label_2
_geom_angle_atom_site_label_3
_geom_angle
_geom_angle_publ_flag
C2 O1 H11 111.0 no
O1 C2 C3 112.54(18) yes
O1 C2 C12 113.72(18) yes
C3 C2 C12 109.26(18) yes
O1 C2 H21 107.1 no
C3 C2 H21 105.9 no
C12 C2 H21 108.0 no
C2 C3 C4 110.90(17) yes
C2 C3 C8 109.84(17) yes
C4 C3 C8 110.78(17) yes
C2 C3 H31 107.5 no
C4 C3 H31 109.4 no
C8 C3 H31 108.3 no
C3 C4 O5 111.23(19) yes
C3 C4 O7 125.4(2) yes
O5 C4 O7 123.3(2) yes
C4 O5 C6 117.08(19) yes
O5 C6 H62 107.9 no
O5 C6 H61 108.4 no
H62 C6 H61 109.7 no
O5 C6 H63 109.6 no
H62 C6 H63 110.6 no
H61 C6 H63 110.6 no
C3 C8 N9 106.71(16) yes
C3 C8 C14 112.64(18) yes
N9 C8 C14 104.63(17) yes
C3 C8 H81 110.6 no
N9 C8 H81 112.0 no
C14 C8 H81 110.0 no
C8 N9 C10 110.71(17) yes
C8 N9 C11 101.09(18) yes
C10 N9 C11 111.16(19) yes
N9 C10 H102 111.8 no
N9 C10 H101 109.9 no
H102 C10 H101 109.0 no
N9 C10 H103 108.6 no
H102 C10 H103 109.5 no
H101 C10 H103 107.9 no
N9 C11 C12 107.88(19) yes
N9 C11 C13 104.79(19) yes
C12 C11 C13 111.5(2) yes
N9 C11 H111 110.8 no
C12 C11 H111 110.3 no
C13 C11 H111 111.4 no
C11 C12 C2 111.09(18) yes
C11 C12 H122 108.8 no
C2 C12 H122 109.6 no
C11 C12 H121 108.9 no
C2 C12 H121 109.6 no
H122 C12 H121 108.7 no
C11 C13 C14 103.71(19) yes
C11 C13 H132 110.9 no
C14 C13 H132 110.4 no
C11 C13 H131 110.1 no
C14 C13 H131 111.2 no
H132 C13 H131 110.4 no
C13 C14 C8 104.19(17) yes
C13 C14 H142 109.2 no
C8 C14 H142 109.6 no
C13 C14 H141 110.2 no
C8 C14 H141 109.6 no
H142 C14 H141 113.5 no

loop_
_geom_bond_atom_site_label_1
_geom_bond_atom_site_label_2
_geom_bond_distance
_geom_bond_publ_flag
O1 C2 1.421(3) yes
O1 H11 0.859 no
C2 C3 1.535(3) yes
C2 C12 1.529(3) yes
C2 H21 1.003 no
C3 C4 1.512(3) yes
C3 C8 1.555(3) yes
C3 H31 0.995 no
C4 O5 1.342(3) yes
C4 O7 1.206(3) yes
O5 C6 1.450(3) yes
C6 H62 0.980 no
C6 H61 0.969 no
C6 H63 0.967 no
C8 N9 1.482(3) yes
C8 C14 1.550(3) yes
C8 H81 1.002 no
N9 C10 1.473(3) yes
N9 C11 1.483(3) yes
C10 H102 0.984 no
C10 H101 0.973 no
C10 H103 0.991 no
C11 C12 1.530(3) yes
C11 C13 1.552(4) yes
C11 H111 1.001 no
C12 H122 0.980 no
C12 H121 1.019 no
C13 C14 1.541(4) yes
C13 H132 1.002 no
C13 H131 1.004 no
C14 H142 1.001 no
C14 H141 0.992 no

loop_
_geom_hbond_atom_site_label_D
_geom_hbond_atom_site_label_H
_geom_hbond_atom_site_label_A
_geom_hbond_site_symmetry_A
_geom_hbond_angle_DHA
_geom_hbond_distance_DH
_geom_hbond_distance_HA
_geom_hbond_distance_DA
_geom_hbond_publ_flag
C10 H102 O1 1_545 161.42(7) 0.984 2.498 3.445(3) yes
C14 H141 O7 . 128.45(7) 0.992 2.478 3.191(3) yes
O1 H11 N9 3_755 166.39(7) 0.859 1.977 2.819(3) yes

loop_
_cod_related_entry_id
_cod_related_entry_code
_cod_related_entry_database
1 30651996 ChemSpider
